data_4341403
loop_
_publ_author_name
'Howarth, Ashlee J.'
'Davies, David L.'
'Lelj, Francesco'
'Wolf, Michael O.'
'Patrick, Brian O.'

_publ_section_title
;
 Tuning the Emission Lifetime in Bis-cyclometalated Iridium(III) Complexes
 Bearing Iminopyrene Ligands.
;
_journal_name_full 'Inorganic chemistry'
_journal_page_first 141027150422006
_journal_paper_doi 10.1021/ic501032t
_journal_year 2014
_chemical_formula_sum 'C41 H29 Ir N5 O1.5'
_chemical_formula_weight 807.89
_chemical_name_systematic
; 
 ? 
;
_space_group_crystal_system monoclinic
_space_group_IT_number 4
_space_group_name_Hall 'P 2yb'
_space_group_name_H-M_alt 'P 1 21 1'
_symmetry_space_group_name_Hall 'P 2yb'
_symmetry_space_group_name_H-M 'P 1 21 1'
_atom_sites_solution_hydrogens mixed
_audit_creation_method SHELXL-2012
_cell_angle_alpha 90.000(5)
_cell_angle_beta 90.169(3)
_cell_angle_gamma 90.000(5)
_cell_formula_units_Z 4
_cell_length_a 8.6566(11)
_cell_length_b 25.000(4)
_cell_length_c 14.566(2)
_cell_measurement_reflns_used 9928
_cell_measurement_temperature 90(2)
_cell_measurement_theta_max 26.43
_cell_measurement_theta_min 2.73
_cell_volume 3152.3(8)
_computing_cell_refinement 'Bruker SAINT'
_computing_data_collection 'Bruker APEX2'
_computing_data_reduction 'Bruker SAINT'
_computing_molecular_graphics 'Bruker SHELXTL'
_computing_publication_material 'Bruker SHELXTL'
_computing_structure_refinement 'SHELXL-2012 (Sheldrick, 2012)'
_computing_structure_solution 'SHELXS-97 (Sheldrick, 2008)'
_diffrn_ambient_temperature 90(2)
_diffrn_measured_fraction_theta_full 1.002
_diffrn_measured_fraction_theta_max 0.999
_diffrn_measurement_device_type 'Bruker APEX-II CCD'
_diffrn_measurement_method '\f and \w scans'
_diffrn_radiation_type MoK\a
_diffrn_radiation_wavelength 0.71069
_diffrn_reflns_av_unetI/netI 0.0907
_diffrn_reflns_Laue_measured_fraction_full 1.002
_diffrn_reflns_Laue_measured_fraction_max 0.999
_diffrn_reflns_limit_h_max 10
_diffrn_reflns_limit_h_min -10
_diffrn_reflns_limit_k_max 31
_diffrn_reflns_limit_k_min -31
_diffrn_reflns_limit_l_max 18
_diffrn_reflns_limit_l_min -18
_diffrn_reflns_number 32005
_diffrn_reflns_point_group_measured_fraction_full 1.002
_diffrn_reflns_point_group_measured_fraction_max 0.999
_diffrn_reflns_theta_full 25.240
_diffrn_reflns_theta_max 26.498
_diffrn_reflns_theta_min 1.398
_exptl_absorpt_coefficient_mu 4.281
_exptl_absorpt_correction_T_max 0.918
_exptl_absorpt_correction_T_min 0.693
_exptl_absorpt_correction_type multi-scan
_exptl_absorpt_process_details 'SADABS (Bruker, 2012)'
_exptl_crystal_colour yellow
_exptl_crystal_density_diffrn 1.702
_exptl_crystal_description flake
_exptl_crystal_F_000 1596
_exptl_crystal_size_max 0.18
_exptl_crystal_size_mid 0.16
_exptl_crystal_size_min 0.02
_refine_diff_density_max 2.001
_refine_diff_density_min -2.459
_refine_diff_density_rms 0.185
_refine_ls_abs_structure_details
; 
 Refined as an inversion twin. 
;
_refine_ls_extinction_method none
_refine_ls_goodness_of_fit_ref 1.042
_refine_ls_hydrogen_treatment constr
_refine_ls_matrix_type full
_refine_ls_number_parameters 874
_refine_ls_number_reflns 32005
_refine_ls_number_restraints 1498
_refine_ls_restrained_S_all 1.027
_refine_ls_R_factor_all 0.0611
_refine_ls_R_factor_gt 0.0556
_refine_ls_shift/su_max 0.000
_refine_ls_shift/su_mean 0.000
_refine_ls_structure_factor_coef Fsqd
_refine_ls_weighting_details
; 
 w=1/[\s^2^(Fo^2^)+(0.0342P)^2^+28.6175P] 
 where P=(Fo^2^+2Fc^2^)/3 
;
_refine_ls_weighting_scheme calc
_refine_ls_wR_factor_gt 0.1241
_refine_ls_wR_factor_ref 0.1271
_reflns_Friedel_coverage 0.954
_reflns_Friedel_fraction_full 1.002
_reflns_Friedel_fraction_max 0.999
_reflns_number_gt 30144
_reflns_number_total 32005
_reflns_threshold_expression 'I > 2\s(I)'
_cod_data_source_file ic501032t_si_002.cif
_cod_data_source_block shelx
_cod_original_cell_volume 3152.3(7)
_cod_database_code 4341403
_shelx_space_group_comment
; 
The symmetry employed for this shelxl refinement is uniquely defined 
by the following loop, which should always be used as a source of 
symmetry information in preference to the above space-group names. 
They are only intended as comments. 
;
_shelxl_version_number 2012-9

loop_
_space_group_symop_operation_xyz
'x, y, z'
'-x, y+1/2, -z'

loop_
_atom_site_label
_atom_site_type_symbol
_atom_site_fract_x
_atom_site_fract_y
_atom_site_fract_z
_atom_site_U_iso_or_equiv
_atom_site_adp_type
_atom_site_occupancy
_atom_site_site_symmetry_order
_atom_site_calc_flag
_atom_site_refinement_flags_posn
_atom_site_refinement_flags_adp
C1 C 0.811(3) 0.2989(11) 0.044(2) 0.027(5) Uani 1 1 d . U
H1 H 0.8158 0.2802 -0.0123 0.032 Uiso 1 1 calc R U
C2 C 0.735(3) 0.2763(11) 0.1198(18) 0.023(5) Uani 1 1 d . U
H2 H 0.6909 0.2417 0.1141 0.028 Uiso 1 1 calc R U
C3 C 0.725(3) 0.3035(12) 0.204(2) 0.032(6) Uani 1 1 d . U
H3 H 0.6728 0.2879 0.2544 0.038 Uiso 1 1 calc R U
C4 C 0.789(3) 0.3522(11) 0.2104(18) 0.026(5) Uani 1 1 d . U
H4 H 0.7827 0.3703 0.2676 0.031 Uiso 1 1 calc R U
C5 C 0.866(3) 0.3779(10) 0.1386(16) 0.019(5) Uani 1 1 d . U
C6 C 0.881(3) 0.3514(10) 0.0536(18) 0.021(5) Uani 1 1 d . U
C7 C 0.909(3) 0.4333(9) 0.1570(16) 0.020 Uiso 1 1 d . U
H7 H 0.8870 0.4464 0.2168 0.024 Uiso 1 1 calc R U
C8 C 0.994(2) 0.5207(9) 0.1351(14) 0.013(4) Uani 1 1 d . U
C9 C 1.136(3) 0.5352(11) 0.1668(18) 0.020(5) Uani 1 1 d . U
H9 H 1.2172 0.5095 0.1680 0.024 Uiso 1 1 calc R U
C10 C 1.165(3) 0.5872(11) 0.1974(16) 0.021(5) Uani 1 1 d . U
H10 H 1.2656 0.5967 0.2187 0.025 Uiso 1 1 calc R U
C11 C 1.046(3) 0.6255(11) 0.1966(16) 0.024(5) Uani 1 1 d . U
C12 C 0.895(3) 0.6109(11) 0.1651(17) 0.023(5) Uani 1 1 d . U
C13 C 0.871(3) 0.5572(10) 0.1344(15) 0.015(4) Uani 1 1 d . U
C14 C 0.714(3) 0.5430(11) 0.1058(17) 0.022(5) Uani 1 1 d . U
H14 H 0.6919 0.5076 0.0855 0.026 Uiso 1 1 calc R U
C15 C 0.599(3) 0.5801(10) 0.1082(16) 0.023(5) Uani 1 1 d . U
H15 H 0.4981 0.5694 0.0908 0.027 Uiso 1 1 calc R U
C16 C 0.623(3) 0.6332(11) 0.1350(16) 0.023(5) Uani 1 1 d . U
C17 C 0.774(3) 0.6485(11) 0.1637(16) 0.021(4) Uani 1 1 d . U
C18 C 0.800(3) 0.7031(10) 0.1905(15) 0.023(5) Uani 1 1 d . U
C19 C 0.678(3) 0.7387(12) 0.1897(18) 0.029(6) Uani 1 1 d . U
H19 H 0.6954 0.7744 0.2093 0.034 Uiso 1 1 calc R U
C20 C 0.532(3) 0.7236(10) 0.1610(16) 0.022(5) Uani 1 1 d . U
H20 H 0.4501 0.7490 0.1594 0.026 Uiso 1 1 calc R U
C21 C 0.507(3) 0.6731(11) 0.1358(17) 0.029(6) Uani 1 1 d . U
H21 H 0.4054 0.6633 0.1173 0.035 Uiso 1 1 calc R U
C22 C 1.069(3) 0.6808(12) 0.2255(15) 0.033(5) Uani 1 1 d . U
H22 H 1.1674 0.6917 0.2474 0.040 Uiso 1 1 calc R U
C23 C 0.956(4) 0.7160(11) 0.2220(18) 0.040(6) Uani 1 1 d . U
H23 H 0.9766 0.7516 0.2410 0.048 Uiso 1 1 calc R U
C24 C 0.691(2) 0.4629(11) -0.1055(15) 0.022(5) Uani 1 1 d . U
H24 H 0.6542 0.4273 -0.0987 0.026 Uiso 1 1 calc R U
C25 C 0.602(3) 0.5042(13) -0.1376(18) 0.033(6) Uani 1 1 d . U
H25 H 0.4980 0.5024 -0.1579 0.040 Uiso 1 1 calc R U
C26 C 0.694(3) 0.5483(13) -0.1345(16) 0.024(5) Uani 1 1 d . U
H26 H 0.6631 0.5834 -0.1518 0.029 Uiso 1 1 calc R U
C27 C 0.980(3) 0.5607(11) -0.0865(18) 0.029(5) Uani 1 1 d . U
C28 C 0.991(3) 0.6156(11) -0.0903(19) 0.033(6) Uani 1 1 d . U
H28 H 0.9025 0.6370 -0.1021 0.040 Uiso 1 1 calc R U
C29 C 1.130(4) 0.6381(14) -0.077(2) 0.041(6) Uani 1 1 d . U
H29 H 1.1413 0.6758 -0.0811 0.049 Uiso 1 1 calc R U
C30 C 1.253(3) 0.6075(12) -0.0579(19) 0.033(6) Uani 1 1 d . U
H30 H 1.3511 0.6244 -0.0510 0.039 Uiso 1 1 calc R U
C31 C 1.245(3) 0.5512(12) -0.0475(19) 0.028(6) Uani 1 1 d . U
H31 H 1.3346 0.5307 -0.0329 0.034 Uiso 1 1 calc R U
C32 C 1.103(3) 0.5272(12) -0.0593(19) 0.020(5) Uani 1 1 d . U
C33 C 1.312(3) 0.4015(11) 0.0759(18) 0.023(5) Uani 1 1 d . U
H33 H 1.2785 0.4112 0.1357 0.028 Uiso 1 1 calc R U
C34 C 1.439(3) 0.3704(10) 0.0584(15) 0.024(5) Uani 1 1 d . U
H34 H 1.5098 0.3557 0.1014 0.028 Uiso 1 1 calc R U
C35 C 1.440(3) 0.3651(11) -0.0371(17) 0.023(5) Uani 1 1 d . U
H35 H 1.5109 0.3447 -0.0724 0.027 Uiso 1 1 calc R U
C36 C 1.265(3) 0.4022(11) -0.1619(18) 0.017(5) Uani 1 1 d . U
C37 C 1.348(3) 0.3867(11) -0.2373(17) 0.020(5) Uani 1 1 d . U
H37 H 1.4463 0.3702 -0.2313 0.024 Uiso 1 1 calc R U
C38 C 1.281(3) 0.3961(13) -0.325(2) 0.032(6) Uani 1 1 d . U
H38 H 1.3333 0.3849 -0.3785 0.038 Uiso 1 1 calc R U
C39 C 1.137(3) 0.4219(12) -0.332(2) 0.032(6) Uani 1 1 d . U
H39 H 1.0915 0.4284 -0.3899 0.039 Uiso 1 1 calc R U
C40 C 1.064(3) 0.4379(10) -0.2506(14) 0.023(5) Uani 1 1 d . U
H40 H 0.9704 0.4578 -0.2546 0.028 Uiso 1 1 calc R U
C41 C 1.126(3) 0.4249(12) -0.1615(19) 0.027(5) Uani 1 1 d . U
N1 N 0.9735(18) 0.4671(6) 0.1003(10) 0.006(3) Uani 1 1 d . U
N2 N 0.843(2) 0.4790(9) -0.0834(13) 0.023(4) Uani 1 1 d . U
N3 N 0.840(2) 0.5342(9) -0.1020(15) 0.027(4) Uani 1 1 d . U
N4 N 1.241(2) 0.4164(9) -0.0005(13) 0.021(4) Uani 1 1 d . U
N5 N 1.321(2) 0.3946(9) -0.0698(14) 0.022(4) Uani 1 1 d . U
O1 O 0.941(2) 0.3702(7) -0.0227(11) 0.019(3) Uani 1 1 d . U
Ir1 Ir 1.03777(10) 0.44992(4) -0.03911(6) 0.0174(2) Uani 1 1 d . U
C42 C 0.361(3) 0.8442(11) 0.541(2) 0.033(5) Uani 1 1 d . U
H42 H 0.3665 0.8593 0.6007 0.039 Uiso 1 1 calc R U
C43 C 0.310(4) 0.8734(14) 0.473(2) 0.045(7) Uani 1 1 d . U
H43 H 0.2810 0.9093 0.4859 0.054 Uiso 1 1 calc R U
C44 C 0.296(4) 0.8540(14) 0.379(2) 0.048(8) Uani 1 1 d . U
H44 H 0.2583 0.8758 0.3303 0.058 Uiso 1 1 calc R U
C45 C 0.340(3) 0.8028(13) 0.367(2) 0.033(6) Uani 1 1 d . U
H45 H 0.3315 0.7879 0.3070 0.040 Uiso 1 1 calc R U
C46 C 0.398(3) 0.7695(11) 0.4390(17) 0.021(5) Uani 1 1 d . U
C47 C 0.409(2) 0.7906(10) 0.5282(18) 0.021(4) Uani 1 1 d . U
C48 C 0.426(3) 0.7167(9) 0.4131(17) 0.025(5) Uani 1 1 d . U
H48 H 0.3921 0.7078 0.3530 0.030 Uiso 1 1 calc R U
C49 C 0.506(3) 0.6252(10) 0.4203(15) 0.019(5) Uani 1 1 d . U
C50 C 0.654(3) 0.6104(10) 0.3871(17) 0.021(5) Uani 1 1 d . U
H50 H 0.7383 0.6345 0.3904 0.025 Uiso 1 1 calc R U
C51 C 0.671(3) 0.5599(11) 0.3497(16) 0.021(5) Uani 1 1 d . U
H51 H 0.7684 0.5499 0.3249 0.025 Uiso 1 1 calc R U
C52 C 0.549(3) 0.5233(10) 0.3475(15) 0.020(4) Uani 1 1 d . U
C53 C 0.404(3) 0.5381(10) 0.3808(14) 0.018(4) Uani 1 1 d . U
C54 C 0.382(3) 0.5906(11) 0.4149(15) 0.018(4) Uani 1 1 d . U
C55 C 0.227(3) 0.6048(11) 0.4451(17) 0.022(5) Uani 1 1 d . U
H55 H 0.2076 0.6401 0.4663 0.027 Uiso 1 1 calc R U
C56 C 0.109(3) 0.5690(11) 0.4436(16) 0.022(5) Uani 1 1 d . U
H56 H 0.0090 0.5799 0.4627 0.026 Uiso 1 1 calc R U
C57 C 0.133(3) 0.5155(10) 0.4140(15) 0.020(4) Uani 1 1 d . U
C58 C 0.278(3) 0.5008(11) 0.3799(16) 0.022(5) Uani 1 1 d . U
C59 C 0.304(2) 0.4468(13) 0.3481(14) 0.021(4) Uani 1 1 d . U
C60 C 0.187(3) 0.4092(11) 0.3537(17) 0.025(5) Uani 1 1 d . U
H60 H 0.2040 0.3735 0.3337 0.030 Uiso 1 1 calc R U
C61 C 0.045(3) 0.4245(11) 0.3892(18) 0.027(5) Uani 1 1 d . U
H61 H -0.0356 0.3987 0.3930 0.032 Uiso 1 1 calc R U
C62 C 0.017(3) 0.4759(11) 0.4189(16) 0.027(6) Uani 1 1 d . U
H62 H -0.0816 0.4848 0.4430 0.032 Uiso 1 1 calc R U
C63 C 0.570(3) 0.4701(10) 0.3093(15) 0.024(5) Uani 1 1 d . U
H63 H 0.6674 0.4602 0.2847 0.029 Uiso 1 1 calc R U
C64 C 0.450(3) 0.4335(10) 0.3081(14) 0.029(5) Uani 1 1 d . U
H64 H 0.4641 0.3994 0.2806 0.035 Uiso 1 1 calc R U
C65 C 0.232(3) 0.6616(14) 0.6723(18) 0.034(6) Uani 1 1 d . U
H65 H 0.1905 0.6968 0.6734 0.041 Uiso 1 1 calc R U
C66 C 0.156(4) 0.6159(15) 0.697(2) 0.046(7) Uani 1 1 d . U
H66 H 0.0529 0.6142 0.7185 0.055 Uiso 1 1 calc R U
C67 C 0.256(4) 0.5715(15) 0.687(2) 0.046(7) Uani 1 1 d . U
H67 H 0.2359 0.5348 0.6995 0.055 Uiso 1 1 calc R U
C68 C 0.538(3) 0.5748(10) 0.6356(13) 0.021(4) Uani 1 1 d . U
C69 C 0.564(4) 0.5215(12) 0.6424(18) 0.038(6) Uani 1 1 d . U
H69 H 0.4831 0.4967 0.6549 0.045 Uiso 1 1 calc R U
C70 C 0.721(4) 0.5051(12) 0.6294(17) 0.035(6) Uani 1 1 d . U
H70 H 0.7468 0.4682 0.6328 0.042 Uiso 1 1 calc R U
C71 C 0.836(3) 0.5424(10) 0.6119(17) 0.029(5) Uani 1 1 d . U
H71 H 0.9408 0.5313 0.6068 0.035 Uiso 1 1 calc R U
C72 C 0.797(3) 0.5962(11) 0.6018(16) 0.023(5) Uani 1 1 d . U
H72 H 0.8768 0.6212 0.5882 0.028 Uiso 1 1 calc R U
C73 C 0.646(3) 0.6148(10) 0.6110(17) 0.019(5) Uani 1 1 d . U
C74 C 0.836(3) 0.7427(12) 0.4913(18) 0.025(6) Uani 1 1 d . U
H74 H 0.8025 0.7362 0.4301 0.030 Uiso 1 1 calc R U
C75 C 0.972(3) 0.7705(10) 0.5155(15) 0.025(5) Uani 1 1 d . U
H75 H 1.0486 0.7843 0.4752 0.030 Uiso 1 1 calc R U
C76 C 0.971(3) 0.7734(11) 0.6096(17) 0.028(6) Uani 1 1 d . U
H76 H 1.0459 0.7904 0.6474 0.033 Uiso 1 1 calc R U
C77 C 0.783(3) 0.7371(11) 0.7274(17) 0.020(5) Uani 1 1 d . U
C78 C 0.849(4) 0.7561(12) 0.8057(18) 0.030(6) Uani 1 1 d . U
H78 H 0.9402 0.7773 0.8027 0.035 Uiso 1 1 calc R U
C79 C 0.784(3) 0.7442(11) 0.8894(18) 0.024(5) Uani 1 1 d . U
H79 H 0.8299 0.7569 0.9446 0.029 Uiso 1 1 calc R U
C80 C 0.648(3) 0.7130(11) 0.8926(19) 0.027(5) Uani 1 1 d . U
H80 H 0.6016 0.7055 0.9503 0.033 Uiso 1 1 calc R U
C81 C 0.582(3) 0.6936(13) 0.8144(15) 0.028(5) Uani 1 1 d . U
H81 H 0.4952 0.6703 0.8195 0.033 Uiso 1 1 calc R U
C82 C 0.635(3) 0.7063(10) 0.7291(17) 0.023(5) Uani 1 1 d . U
N6 N 0.484(2) 0.6814(9) 0.4537(12) 0.024(4) Uani 1 1 d . U
N7 N 0.378(3) 0.6472(9) 0.6451(15) 0.030(5) Uani 1 1 d . U
N8 N 0.393(3) 0.5954(10) 0.6537(16) 0.034(5) Uani 1 1 d . U
N9 N 0.761(3) 0.7269(9) 0.5668(13) 0.021(4) Uani 1 1 d . U
N10 N 0.841(2) 0.7470(9) 0.6385(13) 0.018(4) Uani 1 1 d . U
O2 O 0.457(2) 0.7636(7) 0.5981(12) 0.030(4) Uani 1 1 d . U
Ir2 Ir 0.56179(11) 0.68853(3) 0.60037(6) 0.0186(2) Uani 1 1 d . U
O3 O 0.209(3) 0.8355(11) 0.1698(18) 0.064(7) Uani 1 1 d G U
H3A H 0.1373 0.8377 0.2097 0.096 Uiso 1 1 d G U
H3B H 0.1947 0.8077 0.1372 0.096 Uiso 1 1 d G U

loop_
_atom_site_aniso_label
_atom_site_aniso_U_11
_atom_site_aniso_U_22
_atom_site_aniso_U_33
_atom_site_aniso_U_23
_atom_site_aniso_U_13
_atom_site_aniso_U_12
C1 0.024(11) 0.024(10) 0.031(10) 0.002(8) 0.008(9) -0.003(8)
C2 0.014(10) 0.022(10) 0.033(10) 0.011(8) 0.007(8) 0.006(8)
C3 0.024(12) 0.028(10) 0.042(11) 0.009(8) 0.011(9) 0.006(9)
C4 0.022(11) 0.025(10) 0.031(10) 0.006(8) 0.019(9) 0.009(8)
C5 0.012(10) 0.024(10) 0.021(8) -0.001(7) 0.004(7) 0.005(8)
C6 0.021(11) 0.015(9) 0.026(9) 0.001(7) 0.009(8) 0.003(8)
C8 0.013(8) 0.020(8) 0.008(8) 0.000(6) 0.008(6) 0.001(6)
C9 0.010(8) 0.027(10) 0.024(11) 0.000(8) 0.002(8) 0.005(7)
C10 0.020(10) 0.029(9) 0.013(10) 0.000(8) 0.000(8) -0.003(7)
C11 0.026(9) 0.030(9) 0.017(10) -0.001(7) 0.003(8) 0.001(7)
C12 0.028(8) 0.024(8) 0.017(10) 0.001(7) 0.004(7) 0.001(6)
C13 0.013(8) 0.019(8) 0.013(9) 0.004(7) 0.002(6) 0.000(6)
C14 0.018(8) 0.027(10) 0.020(11) 0.002(9) 0.007(8) 0.002(7)
C15 0.023(9) 0.026(9) 0.019(10) 0.002(8) 0.000(8) 0.007(7)
C16 0.022(8) 0.025(9) 0.021(10) 0.003(7) 0.005(7) 0.003(7)
C17 0.022(8) 0.027(9) 0.013(9) 0.003(7) 0.013(7) 0.000(6)
C18 0.025(8) 0.027(10) 0.018(10) 0.000(7) 0.009(7) 0.001(6)
C19 0.027(9) 0.028(11) 0.031(12) -0.002(9) 0.004(8) 0.001(8)
C20 0.019(9) 0.027(9) 0.019(9) 0.007(8) 0.001(8) 0.006(8)
C21 0.020(10) 0.031(9) 0.037(12) 0.005(8) 0.010(8) 0.001(7)
C22 0.035(10) 0.035(10) 0.030(10) -0.002(8) 0.005(9) -0.005(8)
C23 0.037(9) 0.033(10) 0.049(12) -0.008(9) -0.001(9) -0.006(8)
C24 0.011(8) 0.042(11) 0.013(9) 0.000(8) 0.011(7) 0.004(7)
C25 0.029(10) 0.049(11) 0.022(11) 0.002(9) -0.001(8) 0.007(8)
C26 0.018(9) 0.042(11) 0.011(10) 0.003(8) 0.007(7) 0.010(7)
C27 0.023(8) 0.029(8) 0.033(12) 0.003(8) 0.008(8) 0.005(6)
C28 0.035(10) 0.033(9) 0.032(12) 0.005(9) 0.016(9) 0.003(7)
C29 0.045(10) 0.042(12) 0.036(13) -0.002(10) 0.008(9) -0.003(9)
C30 0.029(10) 0.036(10) 0.033(13) -0.002(9) 0.012(9) -0.012(8)
C31 0.022(9) 0.036(10) 0.026(12) -0.002(9) 0.001(9) -0.008(8)
C32 0.014(8) 0.019(8) 0.026(11) 0.001(7) 0.005(7) -0.001(6)
C33 0.016(9) 0.027(12) 0.027(8) -0.003(8) -0.001(7) 0.002(9)
C34 0.009(9) 0.033(11) 0.029(9) 0.000(7) 0.002(7) 0.002(9)
C35 0.013(9) 0.025(11) 0.031(8) -0.002(8) -0.002(8) 0.004(8)
C36 0.008(8) 0.023(12) 0.021(7) -0.001(7) 0.002(6) 0.001(8)
C37 0.012(9) 0.021(11) 0.026(8) 0.000(8) 0.008(7) -0.002(8)
C38 0.035(11) 0.035(14) 0.026(9) -0.005(9) 0.003(8) 0.000(10)
C39 0.033(10) 0.037(13) 0.027(9) -0.003(9) -0.001(8) 0.001(10)
C40 0.029(9) 0.029(10) 0.011(7) 0.000(6) -0.007(6) -0.001(8)
C41 0.015(7) 0.034(10) 0.031(7) -0.001(6) -0.003(6) 0.011(7)
N1 0.004(4) 0.008(4) 0.007(3) 0.001(2) -0.001(2) 0.001(2)
N2 0.018(7) 0.039(8) 0.012(8) 0.014(7) 0.007(6) -0.002(6)
N3 0.020(7) 0.041(9) 0.021(9) 0.007(8) 0.012(7) 0.006(6)
N4 0.019(8) 0.023(10) 0.020(7) -0.010(6) 0.002(6) 0.004(7)
N5 0.019(8) 0.020(10) 0.028(7) -0.003(6) 0.000(6) 0.002(7)
O1 0.013(7) 0.018(7) 0.025(7) -0.002(6) 0.007(7) 0.001(6)
Ir1 0.0137(4) 0.0220(5) 0.0165(4) 0.0016(4) 0.0010(4) 0.0002(5)
C42 0.034(12) 0.030(9) 0.035(10) -0.002(8) 0.009(10) 0.000(8)
C43 0.050(15) 0.047(12) 0.038(10) 0.000(9) 0.013(10) 0.008(11)
C44 0.068(17) 0.040(12) 0.037(11) 0.011(9) 0.015(10) 0.008(11)
C45 0.033(13) 0.040(11) 0.027(10) 0.007(8) 0.003(9) 0.008(9)
C46 0.013(11) 0.025(8) 0.026(9) 0.002(7) -0.004(7) -0.004(7)
C47 0.004(9) 0.031(9) 0.026(8) -0.004(7) 0.001(7) -0.005(7)
C48 0.025(5) 0.024(5) 0.025(5) 0.000(2) 0.000(2) 0.000(2)
C49 0.018(8) 0.022(8) 0.016(10) 0.004(7) 0.003(6) -0.003(6)
C50 0.021(9) 0.028(9) 0.014(10) 0.006(8) 0.001(8) 0.000(7)
C51 0.017(9) 0.030(9) 0.014(10) 0.003(8) 0.000(8) 0.004(7)
C52 0.018(8) 0.029(9) 0.014(9) -0.001(7) 0.006(8) 0.005(7)
C53 0.017(8) 0.031(8) 0.005(9) 0.000(7) -0.005(6) 0.003(6)
C54 0.022(8) 0.026(8) 0.006(9) 0.005(7) -0.004(7) 0.002(6)
C55 0.018(8) 0.027(10) 0.022(11) -0.005(9) -0.004(8) 0.001(7)
C56 0.017(9) 0.030(9) 0.019(10) -0.001(8) -0.005(8) 0.001(7)
C57 0.018(8) 0.031(9) 0.011(9) -0.002(7) -0.002(7) 0.002(6)
C58 0.024(8) 0.027(9) 0.015(10) 0.000(7) 0.002(7) 0.002(6)
C59 0.019(8) 0.028(9) 0.016(9) 0.000(8) -0.002(6) 0.003(7)
C60 0.024(9) 0.023(10) 0.027(11) -0.003(8) 0.003(8) 0.005(7)
C61 0.014(9) 0.036(10) 0.030(11) -0.010(9) -0.008(9) 0.000(8)
C62 0.027(10) 0.034(9) 0.019(11) -0.008(8) 0.005(8) -0.003(8)
C63 0.023(10) 0.032(9) 0.018(9) 0.000(7) 0.000(8) 0.006(7)
C64 0.026(9) 0.030(10) 0.030(10) -0.001(8) 0.002(8) 0.004(8)
C65 0.024(10) 0.056(11) 0.022(11) -0.003(9) -0.005(8) -0.003(8)
C66 0.040(11) 0.068(13) 0.031(13) -0.003(10) 0.003(10) -0.016(9)
C67 0.040(11) 0.059(12) 0.038(14) -0.001(10) 0.000(10) -0.020(9)
C68 0.030(8) 0.028(8) 0.006(8) -0.002(6) -0.007(7) -0.009(7)
C69 0.048(11) 0.033(9) 0.031(12) 0.003(8) -0.015(10) -0.009(8)
C70 0.051(11) 0.030(11) 0.024(11) -0.007(9) -0.016(9) -0.004(8)
C71 0.042(11) 0.023(9) 0.023(11) -0.008(8) -0.011(9) 0.003(8)
C72 0.030(9) 0.026(10) 0.014(10) -0.004(8) -0.007(8) 0.002(7)
C73 0.029(8) 0.012(8) 0.017(10) -0.005(7) -0.002(7) -0.003(6)
C74 0.022(10) 0.029(13) 0.022(9) -0.001(8) 0.002(7) 0.000(9)
C75 0.020(10) 0.031(11) 0.024(9) 0.000(7) -0.002(7) -0.006(9)
C76 0.019(9) 0.037(13) 0.027(9) -0.002(8) -0.001(7) -0.011(9)
C77 0.019(9) 0.019(11) 0.020(7) -0.002(7) 0.005(6) 0.008(8)
C78 0.038(11) 0.025(12) 0.026(8) -0.002(8) 0.000(8) -0.007(10)
C79 0.026(10) 0.028(12) 0.018(9) 0.000(8) -0.004(8) 0.003(9)
C80 0.026(9) 0.031(11) 0.025(9) 0.003(8) 0.004(8) 0.005(8)
C81 0.035(11) 0.021(11) 0.026(8) 0.003(8) 0.001(7) 0.000(10)
C82 0.033(9) 0.013(10) 0.022(7) 0.002(7) -0.003(6) 0.006(7)
N6 0.025(4) 0.025(4) 0.023(4) -0.001(2) -0.004(2) -0.002(2)
N7 0.033(8) 0.026(8) 0.030(10) -0.006(7) 0.003(7) -0.001(6)
N8 0.033(8) 0.036(9) 0.032(11) 0.000(8) -0.001(7) -0.008(6)
N9 0.029(8) 0.018(9) 0.015(7) -0.013(6) 0.000(6) -0.002(7)
N10 0.019(8) 0.021(10) 0.014(7) -0.004(6) 0.001(6) -0.007(7)
O2 0.036(9) 0.024(8) 0.030(7) -0.007(6) -0.005(8) 0.011(7)
Ir2 0.0133(4) 0.0249(5) 0.0176(4) -0.0050(4) 0.0012(4) 0.0017(5)
O3 0.081(19) 0.063(18) 0.047(15) 0.000(13) -0.012(14) 0.015(15)

loop_
_atom_type_symbol
_atom_type_description
_atom_type_scat_dispersion_real
_atom_type_scat_dispersion_imag
_atom_type_scat_source
C C 0.0033 0.0016 'International Tables Vol C Tables 4.2.6.8 and 6.1.1.4'
H H 0.0000 0.0000 'International Tables Vol C Tables 4.2.6.8 and 6.1.1.4'
Ir Ir -1.4442 7.9887 'International Tables Vol C Tables 4.2.6.8 and 6.1.1.4'
N N 0.0061 0.0033 'International Tables Vol C Tables 4.2.6.8 and 6.1.1.4'
O O 0.0106 0.0060 'International Tables Vol C Tables 4.2.6.8 and 6.1.1.4'

loop_
_geom_angle_atom_site_label_1
_geom_angle_atom_site_label_2
_geom_angle_atom_site_label_3
_geom_angle
C2 C1 C6 119(3)
C2 C1 H1 120.4
C6 C1 H1 120.4
C1 C2 C3 121(3)
C1 C2 H2 119.3
C3 C2 H2 119.3
C4 C3 C2 118(3)
C4 C3 H3 120.8
C2 C3 H3 120.8
C3 C4 C5 124(3)
C3 C4 H4 118.0
C5 C4 H4 118.0
C4 C5 C6 119(2)
C4 C5 C7 115(2)
C6 C5 C7 126(2)
O1 C6 C5 128(2)
O1 C6 C1 114(2)
C5 C6 C1 118(2)
N1 C7 C5 127(2)
N1 C7 H7 116.4
C5 C7 H7 116.4
C9 C8 C13 121(2)
C9 C8 N1 118(2)
C13 C8 N1 120.8(19)
C8 C9 C10 121(2)
C8 C9 H9 119.4
C10 C9 H9 119.4
C9 C10 C11 120(2)
C9 C10 H10 120.1
C11 C10 H10 120.1
C10 C11 C12 120(2)
C10 C11 C22 123(3)
C12 C11 C22 117(3)
C17 C12 C11 121(2)
C17 C12 C13 121(2)
C11 C12 C13 118(2)
C8 C13 C12 120(2)
C8 C13 C14 123(2)
C12 C13 C14 117(2)
C15 C14 C13 120(3)
C15 C14 H14 119.9
C13 C14 H14 119.9
C14 C15 C16 124(2)
C14 C15 H15 118.2
C16 C15 H15 118.2
C15 C16 C21 125(2)
C15 C16 C17 118(2)
C21 C16 C17 117(2)
C12 C17 C16 121(2)
C12 C17 C18 120(2)
C16 C17 C18 119(2)
C19 C18 C17 119(2)
C19 C18 C23 124(3)
C17 C18 C23 116(2)
C18 C19 C20 122(3)
C18 C19 H19 119.1
C20 C19 H19 119.1
C21 C20 C19 119(3)
C21 C20 H20 120.4
C19 C20 H20 120.4
C20 C21 C16 124(3)
C20 C21 H21 118.1
C16 C21 H21 118.1
C23 C22 C11 122(3)
C23 C22 H22 119.2
C11 C22 H22 119.2
C22 C23 C18 123(3)
C22 C23 H23 118.3
C18 C23 H23 118.3
C25 C24 N2 113(2)
C25 C24 H24 123.7
N2 C24 H24 123.7
C26 C25 C24 106(3)
C26 C25 H25 127.0
C24 C25 H25 127.0
C25 C26 N3 110(3)
C25 C26 H26 125.2
N3 C26 H26 125.2
C28 C27 N3 122(2)
C28 C27 C32 123(3)
N3 C27 C32 115(2)
C29 C28 C27 118(3)
C29 C28 H28 120.8
C27 C28 H28 120.8
C30 C29 C28 120(3)
C30 C29 H29 119.9
C28 C29 H29 119.9
C29 C30 C31 123(3)
C29 C30 H30 118.4
C31 C30 H30 118.4
C32 C31 C30 118(3)
C32 C31 H31 121.2
C30 C31 H31 121.2
C31 C32 C27 117(3)
C31 C32 Ir1 130(2)
C27 C32 Ir1 113.3(19)
N4 C33 C34 112(2)
N4 C33 H33 124.1
C34 C33 H33 124.1
C33 C34 C35 104(2)
C33 C34 H34 127.9
C35 C34 H34 127.9
N5 C35 C34 107(2)
N5 C35 H35 126.5
C34 C35 H35 126.5
C41 C36 C37 127(3)
C41 C36 N5 111(2)
C37 C36 N5 122(2)
C36 C37 C38 117(2)
C36 C37 H37 121.3
C38 C37 H37 121.3
C39 C38 C37 120(3)
C39 C38 H38 119.9
C37 C38 H38 119.9
C40 C39 C38 118(3)
C40 C39 H39 120.8
C38 C39 H39 120.8
C39 C40 C41 122(3)
C39 C40 H40 119.2
C41 C40 H40 119.2
C36 C41 C40 115(3)
C36 C41 Ir1 118(2)
C40 C41 Ir1 125(2)
C7 N1 C8 115.4(16)
C7 N1 Ir1 125.5(14)
C8 N1 Ir1 119.1(12)
N3 N2 C24 102.5(19)
N3 N2 Ir1 116.7(15)
C24 N2 Ir1 140.8(18)
C26 N3 C27 136(2)
C26 N3 N2 109(2)
C27 N3 N2 115(2)
C33 N4 N5 106(2)
C33 N4 Ir1 138.5(17)
N5 N4 Ir1 114.2(15)
N4 N5 C35 111(2)
N4 N5 C36 118(2)
C35 N5 C36 131(2)
C6 O1 Ir1 125.0(16)
N2 Ir1 N4 176.1(9)
N2 Ir1 C32 80.6(10)
N4 Ir1 C32 101.1(10)
N2 Ir1 C41 98.6(9)
N4 Ir1 C41 77.9(9)
C32 Ir1 C41 93.5(11)
N2 Ir1 N1 90.7(7)
N4 Ir1 N1 92.7(7)
C32 Ir1 N1 91.1(9)
C41 Ir1 N1 170.2(8)
N2 Ir1 O1 92.6(8)
N4 Ir1 O1 85.7(8)
C32 Ir1 O1 173.2(10)
C41 Ir1 O1 87.7(9)
N1 Ir1 O1 88.7(6)
C43 C42 C47 122(3)
C43 C42 H42 119.0
C47 C42 H42 119.0
C42 C43 C44 124(3)
C42 C43 H43 118.2
C44 C43 H43 118.2
C45 C44 C43 115(3)
C45 C44 H44 122.7
C43 C44 H44 122.7
C44 C45 C46 124(3)
C44 C45 H45 118.1
C46 C45 H45 118.1
C48 C46 C47 127(2)
C48 C46 C45 114(2)
C47 C46 C45 119(3)
O2 C47 C46 124(2)
O2 C47 C42 119(2)
C46 C47 C42 117(3)
N6 C48 C46 130(3)
N6 C48 H48 114.8
C46 C48 H48 114.8
C54 C49 C50 121(2)
C54 C49 N6 121(2)
C50 C49 N6 118(2)
C51 C50 C49 118(2)
C51 C50 H50 120.9
C49 C50 H50 120.9
C50 C51 C52 122(2)
C50 C51 H51 119.2
C52 C51 H51 119.2
C51 C52 C53 120(2)
C51 C52 C63 121(2)
C53 C52 C63 119(2)
C52 C53 C54 119(2)
C52 C53 C58 121(2)
C54 C53 C58 120(2)
C49 C54 C53 120(2)
C49 C54 C55 123(2)
C53 C54 C55 117(2)
C56 C55 C54 122(3)
C56 C55 H55 119.1
C54 C55 H55 119.1
C55 C56 C57 121(2)
C55 C56 H56 119.4
C57 C56 H56 119.4
C58 C57 C62 118(2)
C58 C57 C56 119(2)
C62 C57 C56 123(2)
C57 C58 C53 121(2)
C57 C58 C59 120(2)
C53 C58 C59 120(2)
C60 C59 C64 121(3)
C60 C59 C58 120(2)
C64 C59 C58 119(2)
C59 C60 C61 119(2)
C59 C60 H60 120.6
C61 C60 H60 120.6
C62 C61 C60 122(2)
C62 C61 H61 119.0
C60 C61 H61 119.0
C61 C62 C57 121(2)
C61 C62 H62 119.5
C57 C62 H62 119.5
C64 C63 C52 121(2)
C64 C63 H63 119.5
C52 C63 H63 119.5
C63 C64 C59 120(2)
C63 C64 H64 119.8
C59 C64 H64 119.8
C66 C65 N7 107(3)
C66 C65 H65 126.3
N7 C65 H65 126.3
C65 C66 C67 110(3)
C65 C66 H66 125.1
C67 C66 H66 125.1
C66 C67 N8 102(3)
C66 C67 H67 128.8
N8 C67 H67 128.8
C69 C68 N8 120(3)
C69 C68 C73 127(3)
N8 C68 C73 113(2)
C68 C69 C70 115(3)
C68 C69 H69 122.4
C70 C69 H69 122.4
C71 C70 C69 121(3)
C71 C70 H70 119.5
C69 C70 H70 119.5
C70 C71 C72 120(3)
C70 C71 H71 120.2
C72 C71 H71 120.2
C71 C72 C73 122(3)
C71 C72 H72 118.8
C73 C72 H72 118.8
C72 C73 C68 114(2)
C72 C73 Ir2 130(2)
C68 C73 Ir2 116(2)
N9 C74 C75 110(2)
N9 C74 H74 124.8
C75 C74 H74 124.8
C76 C75 C74 105(2)
C76 C75 H75 127.3
C74 C75 H75 127.3
N10 C76 C75 107(2)
N10 C76 H76 126.6
C75 C76 H76 126.6
C78 C77 N10 124(3)
C78 C77 C82 122(2)
N10 C77 C82 114(2)
C77 C78 C79 120(3)
C77 C78 H78 120.2
C79 C78 H78 120.2
C78 C79 C80 119(3)
C78 C79 H79 120.3
C80 C79 H79 120.3
C81 C80 C79 121(3)
C81 C80 H80 119.4
C79 C80 H80 119.4
C82 C81 C80 122(3)
C82 C81 H81 118.8
C80 C81 H81 118.8
C81 C82 C77 115(2)
C81 C82 Ir2 133(2)
C77 C82 Ir2 111.2(17)
C48 N6 C49 126(2)
C48 N6 Ir2 123.1(18)
C49 N6 Ir2 110.2(14)
N8 N7 C65 109(2)
N8 N7 Ir2 117.3(18)
C65 N7 Ir2 134(2)
N7 N8 C68 116(2)
N7 N8 C67 111(3)
C68 N8 C67 132(3)
C74 N9 N10 106(2)
C74 N9 Ir2 138.8(18)
N10 N9 Ir2 115.1(15)
N9 N10 C76 111.3(19)
N9 N10 C77 117(2)
C76 N10 C77 131(2)
C47 O2 Ir2 128.5(16)
C73 Ir2 N7 77.7(10)
C73 Ir2 C82 91.1(10)
N7 Ir2 C82 93.3(10)
C73 Ir2 N9 98.5(10)
N7 Ir2 N9 173.8(9)
C82 Ir2 N9 81.8(9)
C73 Ir2 O2 174.4(10)
N7 Ir2 O2 97.0(9)
C82 Ir2 O2 87.2(9)
N9 Ir2 O2 86.6(9)
C73 Ir2 N6 96.3(9)
N7 Ir2 N6 91.9(8)
C82 Ir2 N6 171.8(9)
N9 Ir2 N6 93.4(7)
O2 Ir2 N6 85.8(7)
H3A O3 H3B 109.4

loop_
_geom_bond_atom_site_label_1
_geom_bond_atom_site_label_2
_geom_bond_distance
C1 C2 1.40(3)
C1 C6 1.45(4)
C1 H1 0.9500
C2 C3 1.40(4)
C2 H2 0.9500
C3 C4 1.34(4)
C3 H3 0.9500
C4 C5 1.40(3)
C4 H4 0.9500
C5 C6 1.41(3)
C5 C7 1.46(3)
C6 O1 1.32(3)
C7 N1 1.31(3)
C7 H7 0.9500
C8 C9 1.36(3)
C8 C13 1.40(3)
C8 N1 1.44(3)
C9 C10 1.40(4)
C9 H9 0.9500
C10 C11 1.41(4)
C10 H10 0.9500
C11 C12 1.43(4)
C11 C22 1.46(4)
C12 C17 1.41(4)
C12 C13 1.43(4)
C13 C14 1.47(3)
C14 C15 1.36(3)
C14 H14 0.9500
C15 C16 1.40(4)
C15 H15 0.9500
C16 C21 1.41(3)
C16 C17 1.42(4)
C17 C18 1.44(4)
C18 C19 1.38(4)
C18 C23 1.46(4)
C19 C20 1.39(4)
C19 H19 0.9500
C20 C21 1.33(4)
C20 H20 0.9500
C21 H21 0.9500
C22 C23 1.32(4)
C22 H22 0.9500
C23 H23 0.9500
C24 C25 1.37(4)
C24 N2 1.42(3)
C24 H24 0.9500
C25 C26 1.36(4)
C25 H25 0.9500
C26 N3 1.39(3)
C26 H26 0.9500
C27 C28 1.38(4)
C27 N3 1.40(3)
C27 C32 1.41(4)
C28 C29 1.34(4)
C28 H28 0.9500
C29 C30 1.34(4)
C29 H29 0.9500
C30 C31 1.42(4)
C30 H30 0.9500
C31 C32 1.38(4)
C31 H31 0.9500
C32 Ir1 2.03(3)
C33 N4 1.32(3)
C33 C34 1.37(4)
C33 H33 0.9500
C34 C35 1.40(3)
C34 H34 0.9500
C35 N5 1.35(3)
C35 H35 0.9500
C36 C41 1.33(3)
C36 C37 1.37(3)
C36 N5 1.44(3)
C37 C38 1.41(4)
C37 H37 0.9500
C38 C39 1.40(4)
C38 H38 0.9500
C39 C40 1.40(3)
C39 H39 0.9500
C40 C41 1.44(3)
C40 H40 0.9500
C41 Ir1 2.04(3)
N1 Ir1 2.150(15)
N2 N3 1.41(3)
N2 Ir1 1.94(2)
N4 N5 1.34(3)
N4 Ir1 2.03(2)
O1 Ir1 2.175(17)
C42 C43 1.30(4)
C42 C47 1.42(4)
C42 H42 0.9500
C43 C44 1.46(5)
C43 H43 0.9500
C44 C45 1.35(5)
C44 H44 0.9500
C45 C46 1.43(4)
C45 H45 0.9500
C46 C48 1.39(4)
C46 C47 1.41(4)
C47 O2 1.29(3)
C48 N6 1.17(3)
C48 H48 0.9500
C49 C54 1.38(3)
C49 C50 1.42(3)
C49 N6 1.50(3)
C50 C51 1.38(4)
C50 H50 0.9500
C51 C52 1.40(4)
C51 H51 0.9500
C52 C53 1.40(3)
C52 C63 1.45(3)
C53 C54 1.42(4)
C53 C58 1.43(4)
C54 C55 1.46(3)
C55 C56 1.36(4)
C55 H55 0.9500
C56 C57 1.42(4)
C56 H56 0.9500
C57 C58 1.40(3)
C57 C62 1.41(3)
C58 C59 1.44(4)
C59 C60 1.38(4)
C59 C64 1.43(3)
C60 C61 1.39(3)
C60 H60 0.9500
C61 C62 1.38(4)
C61 H61 0.9500
C62 H62 0.9500
C63 C64 1.39(4)
C63 H63 0.9500
C64 H64 0.9500
C65 C66 1.36(4)
C65 N7 1.37(3)
C65 H65 0.9500
C66 C67 1.41(5)
C66 H66 0.9500
C67 N8 1.42(4)
C67 H67 0.9500
C68 C69 1.35(4)
C68 N8 1.38(3)
C68 C73 1.41(3)
C69 C70 1.44(4)
C69 H69 0.9500
C70 C71 1.39(4)
C70 H70 0.9500
C71 C72 1.39(4)
C71 H71 0.9500
C72 C73 1.40(4)
C72 H72 0.9500
C73 Ir2 1.99(3)
C74 N9 1.34(3)
C74 C75 1.41(4)
C74 H74 0.9500
C75 C76 1.37(3)
C75 H75 0.9500
C76 N10 1.37(3)
C76 H76 0.9500
C77 C78 1.36(4)
C77 N10 1.41(3)
C77 C82 1.50(4)
C78 C79 1.38(4)
C78 H78 0.9500
C79 C80 1.41(4)
C79 H79 0.9500
C80 C81 1.36(4)
C80 H80 0.9500
C81 C82 1.36(3)
C81 H81 0.9500
C82 Ir2 2.03(3)
N6 Ir2 2.245(17)
N7 N8 1.31(3)
N7 Ir2 2.01(2)
N9 N10 1.35(3)
N9 Ir2 2.03(2)
O2 Ir2 2.085(18)
O3 H3A 0.8498
O3 H3B 0.8507

loop_
_geom_torsion_atom_site_label_1
_geom_torsion_atom_site_label_2
_geom_torsion_atom_site_label_3
_geom_torsion_atom_site_label_4
_geom_torsion
C6 C1 C2 C3 1(4)
C1 C2 C3 C4 0(4)
C2 C3 C4 C5 1(4)
C3 C4 C5 C6 -1(4)
C3 C4 C5 C7 172(3)
C4 C5 C6 O1 176(2)
C7 C5 C6 O1 4(4)
C4 C5 C6 C1 2(4)
C7 C5 C6 C1 -171(2)
C2 C1 C6 O1 -177(2)
C2 C1 C6 C5 -1(4)
C4 C5 C7 N1 -176(2)
C6 C5 C7 N1 -3(4)
C13 C8 C9 C10 -2(4)
N1 C8 C9 C10 177(2)
C8 C9 C10 C11 1(4)
C9 C10 C11 C12 0(4)
C9 C10 C11 C22 -179(2)
C10 C11 C12 C17 180(2)
C22 C11 C12 C17 -1(3)
C10 C11 C12 C13 0(3)
C22 C11 C12 C13 179(2)
C9 C8 C13 C12 1(3)
N1 C8 C13 C12 -177.0(19)
C9 C8 C13 C14 -177(2)
N1 C8 C13 C14 5(3)
C17 C12 C13 C8 179(2)
C11 C12 C13 C8 0(3)
C17 C12 C13 C14 -3(3)
C11 C12 C13 C14 178(2)
C8 C13 C14 C15 179(2)
C12 C13 C14 C15 1(3)
C13 C14 C15 C16 2(4)
C14 C15 C16 C21 178(2)
C14 C15 C16 C17 -2(4)
C11 C12 C17 C16 -178(2)
C13 C12 C17 C16 2(4)
C11 C12 C17 C18 3(4)
C13 C12 C17 C18 -177(2)
C15 C16 C17 C12 0(3)
C21 C16 C17 C12 180(2)
C15 C16 C17 C18 179(2)
C21 C16 C17 C18 -1(3)
C12 C17 C18 C19 -179(2)
C16 C17 C18 C19 2(3)
C12 C17 C18 C23 -3(3)
C16 C17 C18 C23 178(2)
C17 C18 C19 C20 -2(4)
C23 C18 C19 C20 -178(2)
C18 C19 C20 C21 2(4)
C19 C20 C21 C16 -1(4)
C15 C16 C21 C20 -180(2)
C17 C16 C21 C20 1(4)
C10 C11 C22 C23 178(2)
C12 C11 C22 C23 -1(4)
C11 C22 C23 C18 1(4)
C19 C18 C23 C22 177(3)
C17 C18 C23 C22 1(4)
N2 C24 C25 C26 -2(3)
C24 C25 C26 N3 1(3)
N3 C27 C28 C29 -178(3)
C32 C27 C28 C29 7(4)
C27 C28 C29 C30 -2(4)
C28 C29 C30 C31 -2(4)
C29 C30 C31 C32 1(4)
C30 C31 C32 C27 4(4)
C30 C31 C32 Ir1 -174(2)
C28 C27 C32 C31 -8(4)
N3 C27 C32 C31 177(2)
C28 C27 C32 Ir1 170(2)
N3 C27 C32 Ir1 -5(3)
N4 C33 C34 C35 -2(3)
C33 C34 C35 N5 3(3)
C41 C36 C37 C38 1(4)
N5 C36 C37 C38 180(3)
C36 C37 C38 C39 2(4)
C37 C38 C39 C40 0(4)
C38 C39 C40 C41 -5(4)
C37 C36 C41 C40 -6(4)
N5 C36 C41 C40 176(2)
C37 C36 C41 Ir1 -175(2)
N5 C36 C41 Ir1 6(3)
C39 C40 C41 C36 7(4)
C39 C40 C41 Ir1 176(2)
C5 C7 N1 C8 176(2)
C5 C7 N1 Ir1 0(3)
C9 C8 N1 C7 100(2)
C13 C8 N1 C7 -81(2)
C9 C8 N1 Ir1 -83(2)
C13 C8 N1 Ir1 96(2)
C25 C24 N2 N3 2(3)
C25 C24 N2 Ir1 -178(2)
C25 C26 N3 C27 178(3)
C25 C26 N3 N2 0(3)
C28 C27 N3 C26 11(5)
C32 C27 N3 C26 -175(3)
C28 C27 N3 N2 -172(2)
C32 C27 N3 N2 3(3)
C24 N2 N3 C26 -1(2)
Ir1 N2 N3 C26 179.0(15)
C24 N2 N3 C27 -179(2)
Ir1 N2 N3 C27 1(3)
C34 C33 N4 N5 0(3)
C34 C33 N4 Ir1 167(2)
C33 N4 N5 C35 1(3)
Ir1 N4 N5 C35 -169.1(17)
C33 N4 N5 C36 177(2)
Ir1 N4 N5 C36 6(3)
C34 C35 N5 N4 -3(3)
C34 C35 N5 C36 -177(3)
C41 C36 N5 N4 -8(3)
C37 C36 N5 N4 173(2)
C41 C36 N5 C35 166(3)
C37 C36 N5 C35 -13(4)
C5 C6 O1 Ir1 0(4)
C1 C6 O1 Ir1 174.4(17)
C47 C42 C43 C44 1(5)
C42 C43 C44 C45 0(5)
C43 C44 C45 C46 -1(5)
C44 C45 C46 C48 175(3)
C44 C45 C46 C47 1(5)
C48 C46 C47 O2 5(4)
C45 C46 C47 O2 178(2)
C48 C46 C47 C42 -174(3)
C45 C46 C47 C42 0(4)
C43 C42 C47 O2 -179(3)
C43 C42 C47 C46 -1(4)
C47 C46 C48 N6 -13(5)
C45 C46 C48 N6 173(3)
C54 C49 C50 C51 -1(4)
N6 C49 C50 C51 -175(2)
C49 C50 C51 C52 -2(4)
C50 C51 C52 C53 2(4)
C50 C51 C52 C63 -179(2)
C51 C52 C53 C54 1(3)
C63 C52 C53 C54 -178(2)
C51 C52 C53 C58 -179(2)
C63 C52 C53 C58 2(3)
C50 C49 C54 C53 4(3)
N6 C49 C54 C53 178.2(19)
C50 C49 C54 C55 -178(2)
N6 C49 C54 C55 -3(3)
C52 C53 C54 C49 -4(3)
C58 C53 C54 C49 176(2)
C52 C53 C54 C55 177(2)
C58 C53 C54 C55 -2(3)
C49 C54 C55 C56 -176(2)
C53 C54 C55 C56 2(3)
C54 C55 C56 C57 1(4)
C55 C56 C57 C58 -4(3)
C55 C56 C57 C62 174(2)
C62 C57 C58 C53 -175(2)
C56 C57 C58 C53 4(3)
C62 C57 C58 C59 2(3)
C56 C57 C58 C59 -179(2)
C52 C53 C58 C57 180(2)
C54 C53 C58 C57 -1(3)
C52 C53 C58 C59 3(3)
C54 C53 C58 C59 -178(2)
C57 C58 C59 C60 -2(3)
C53 C58 C59 C60 175(2)
C57 C58 C59 C64 176(2)
C53 C58 C59 C64 -7(3)
C64 C59 C60 C61 -177(2)
C58 C59 C60 C61 1(4)
C59 C60 C61 C62 0(4)
C60 C61 C62 C57 0(4)
C58 C57 C62 C61 -1(4)
C56 C57 C62 C61 180(2)
C51 C52 C63 C64 179(2)
C53 C52 C63 C64 -2(3)
C52 C63 C64 C59 -3(4)
C60 C59 C64 C63 -175(2)
C58 C59 C64 C63 7(3)
N7 C65 C66 C67 1(3)
C65 C66 C67 N8 0(3)
N8 C68 C69 C70 -175(2)
C73 C68 C69 C70 5(4)
C68 C69 C70 C71 0(4)
C69 C70 C71 C72 -3(4)
C70 C71 C72 C73 2(4)
C71 C72 C73 C68 3(3)
C71 C72 C73 Ir2 179.8(19)
C69 C68 C73 C72 -7(4)
N8 C68 C73 C72 173(2)
C69 C68 C73 Ir2 176.1(19)
N8 C68 C73 Ir2 -4(3)
N9 C74 C75 C76 -3(3)
C74 C75 C76 N10 1(3)
N10 C77 C78 C79 180(2)
C82 C77 C78 C79 4(4)
C77 C78 C79 C80 -1(4)
C78 C79 C80 C81 1(4)
C79 C80 C81 C82 -5(4)
C80 C81 C82 C77 8(4)
C80 C81 C82 Ir2 -177(2)
C78 C77 C82 C81 -7(4)
N10 C77 C82 C81 176(2)
C78 C77 C82 Ir2 176(2)
N10 C77 C82 Ir2 0(3)
C46 C48 N6 C49 179(2)
C46 C48 N6 Ir2 4(4)
C54 C49 N6 C48 -74(3)
C50 C49 N6 C48 101(3)
C54 C49 N6 Ir2 101(2)
C50 C49 N6 Ir2 -84(2)
C66 C65 N7 N8 -1(3)
C66 C65 N7 Ir2 -179(2)
C65 N7 N8 C68 -175(2)
Ir2 N7 N8 C68 3(3)
C65 N7 N8 C67 0(3)
Ir2 N7 N8 C67 179.0(18)
C69 C68 N8 N7 -180(2)
C73 C68 N8 N7 0(3)
C69 C68 N8 C67 6(4)
C73 C68 N8 C67 -174(3)
C66 C67 N8 N7 0(3)
C66 C67 N8 C68 175(3)
C75 C74 N9 N10 4(3)
C75 C74 N9 Ir2 178(2)
C74 N9 N10 C76 -3(3)
Ir2 N9 N10 C76 -178.4(17)
C74 N9 N10 C77 179(2)
Ir2 N9 N10 C77 3(3)
C75 C76 N10 N9 1(3)
C75 C76 N10 C77 179(3)
C78 C77 N10 N9 -178(3)
C82 C77 N10 N9 -2(3)
C78 C77 N10 C76 4(5)
C82 C77 N10 C76 180(3)
C46 C47 O2 Ir2 10(4)
C42 C47 O2 Ir2 -171.0(18)
